data_7707746
loop_
_publ_author_name
'Gruhne, Michael S.'
'Lenz, Tobias'
'R\"osch, Markus'
'Lommel, Marcus'
'Wurzenberger, Maximilian H. H.'
'Klap\"otke, Thomas M'
'Stierstorfer, J\"org'

_publ_section_title
;
 Nitratoethyl-5H-tetrazoles: improving the oxygen balance through
 application of organic nitrates in energetic coordination compounds.
;
_journal_issue 31
_journal_name_full 'Dalton transactions (Cambridge, England : 2003)'
_journal_page_first 10811
_journal_page_last 10825
_journal_paper_doi 10.1039/d1dt01898a
_journal_volume 50
_journal_year 2021
_chemical_formula_moiety 'C5 H5 Ag2 N7 O5'
_chemical_formula_sum 'C5 H5 Ag2 N7 O5'
_chemical_formula_weight 458.90
_chemical_name_common '1-nitratoethyl-5H-tetrazole difulminato disilver(I)'
_chemical_name_systematic '1-nitratoethyl-5H-tetrazole difulminato disilver(I)'
_space_group_IT_number 15
_space_group_name_Hall '-I 2ya'
_space_group_name_H-M_alt 'I 1 2/a 1'
_symmetry_cell_setting monoclinic
_symmetry_Int_Tables_number 15
_symmetry_space_group_name_Hall '-I 2ya'
_symmetry_space_group_name_H-M 'I 1 2/a 1'
_atom_sites_solution_hydrogens geom
_atom_sites_solution_primary dual
_audit_creation_date 2021-02-26
_audit_creation_method
;
Olex2 1.3
(compiled 2020.11.12 svn.r5f609507 for OlexSys, GUI svn.r6272)
;
_audit_update_record
;
2021-05-17 deposited with the CCDC.	2021-06-29 downloaded from the CCDC.
;
_cell_angle_alpha 90
_cell_angle_beta 90.669(7)
_cell_angle_gamma 90
_cell_formula_units_Z 8
_cell_length_a 12.5931(10)
_cell_length_b 5.6798(3)
_cell_length_c 31.354(3)
_cell_measurement_reflns_used 2704
_cell_measurement_temperature 104
_cell_measurement_theta_max 29.1070
_cell_measurement_theta_min 3.2060
_cell_volume 2242.5(3)
_computing_cell_refinement 'CrysAlisPro 1.171.40.82a (Rigaku OD, 2020)'
_computing_data_collection 'CrysAlisPro 1.171.40.82a (Rigaku OD, 2020)'
_computing_data_reduction 'CrysAlisPro 1.171.40.82a (Rigaku OD, 2020)'
_computing_molecular_graphics 'Diamond 2.1c, Crystal Impact GbR'
_computing_publication_material 'Encifer 1.5.1, CCDC 2014'
_computing_structure_refinement 'SHELXL 2018/3 (Sheldrick, 2015)'
_computing_structure_solution 'SHELXT 2018/2 (Sheldrick, 2018)'
_diffrn_ambient_temperature 104
_diffrn_detector 'CCD plate'
_diffrn_detector_area_resol_mean 15.9809
_diffrn_detector_type Sapphire3
_diffrn_measured_fraction_theta_full 1.000
_diffrn_measured_fraction_theta_max 1.000
_diffrn_measurement_details
;
List of Runs (angles in degrees, time in seconds):

  # Type    Start    End  Width  t~exp~   \w     \q     \k     \f   Frames
#--------------------------------------------------------------------------
  1  \w     -6.00  21.00   1.00   35.00    --   16.53  77.00  90.00   27
  2  \w    -10.00  29.00   1.00   35.00    --   16.53  77.00 -90.00   39
  3  \w    -10.00  33.00   1.00   35.00    --   16.53  77.00 150.00   43
  4  \w     -1.00  39.00   1.00   35.00    --   16.53  77.00   0.00   40
  5  \w    -45.00  33.00   1.00   35.00    --   16.53 -57.00  30.00   78
  6  \w    -46.00  33.00   1.00   35.00    --   16.53 -57.00 -90.00   79
  7  \w    -47.00  33.00   1.00   35.00    --   16.53 -57.00 150.00   80
;
_diffrn_measurement_device 'four-circle diffractometer'
_diffrn_measurement_device_type 'Xcalibur, Sapphire3'
_diffrn_measurement_method '\w scans'
_diffrn_orient_matrix_UB_11 -0.0003013000
_diffrn_orient_matrix_UB_12 -0.0017407000
_diffrn_orient_matrix_UB_13 -0.0226209000
_diffrn_orient_matrix_UB_21 -0.0559754000
_diffrn_orient_matrix_UB_22 0.0145685000
_diffrn_orient_matrix_UB_23 -0.0001476000
_diffrn_orient_matrix_UB_31 0.0065149000
_diffrn_orient_matrix_UB_32 0.1239496000
_diffrn_orient_matrix_UB_33 -0.0002933000
_diffrn_radiation_monochromator graphite
_diffrn_radiation_probe x-ray
_diffrn_radiation_type 'Mo K\a'
_diffrn_radiation_wavelength 0.71073
_diffrn_reflns_av_R_equivalents 0.0302
_diffrn_reflns_av_sigmaI/netI 0.0414
_diffrn_reflns_av_unetI/netI 0.0289
_diffrn_reflns_Laue_measured_fraction_full 1.000
_diffrn_reflns_Laue_measured_fraction_max 1.000
_diffrn_reflns_limit_h_max 15
_diffrn_reflns_limit_h_min -15
_diffrn_reflns_limit_k_max 6
_diffrn_reflns_limit_k_min -7
_diffrn_reflns_limit_l_max 39
_diffrn_reflns_limit_l_min -38
_diffrn_reflns_number 8676
_diffrn_reflns_point_group_measured_fraction_full 1.000
_diffrn_reflns_point_group_measured_fraction_max 1.000
_diffrn_reflns_theta_full 25.242
_diffrn_reflns_theta_max 26.370
_diffrn_reflns_theta_min 2.599
_diffrn_source 'fine-focus sealed X-ray tube'
_exptl_absorpt_coefficient_mu 3.525
_exptl_absorpt_correction_T_max 1.00000
_exptl_absorpt_correction_T_min 0.76985
_exptl_absorpt_correction_type multi-scan
_exptl_absorpt_process_details
;
CrysAlisPro 1.171.40.82a (Rigaku Oxford Diffraction, 2020)
Empirical absorption correction using spherical harmonics,
implemented in SCALE3 ABSPACK scaling algorithm.
;
_exptl_crystal_colour colourless
_exptl_crystal_density_diffrn 2.718
_exptl_crystal_description plate
_exptl_crystal_F_000 1744
_exptl_crystal_size_max 0.5
_exptl_crystal_size_mid 0.246
_exptl_crystal_size_min 0.088
_refine_diff_density_max 0.921
_refine_diff_density_min -0.510
_refine_diff_density_rms 0.127
_refine_ls_extinction_method none
_refine_ls_goodness_of_fit_ref 1.041
_refine_ls_hydrogen_treatment constr
_refine_ls_matrix_type full
_refine_ls_number_parameters 172
_refine_ls_number_reflns 2296
_refine_ls_number_restraints 0
_refine_ls_restrained_S_all 1.041
_refine_ls_R_factor_all 0.0350
_refine_ls_R_factor_gt 0.0251
_refine_ls_shift/su_max 0.003
_refine_ls_shift/su_mean 0.000
_refine_ls_structure_factor_coef Fsqd
_refine_ls_weighting_details 'w=1/[\s^2^(Fo^2^)+(0.0310P)^2^+2.2054P] where P=(Fo^2^+2Fc^2^)/3'
_refine_ls_weighting_scheme calc
_refine_ls_wR_factor_gt 0.0571
_refine_ls_wR_factor_ref 0.0616
_reflns_Friedel_coverage 0.000
_reflns_number_gt 1864
_reflns_number_total 2296
_reflns_threshold_expression 'I > 2\s(I)'
_cod_data_source_file d1dt01898a2.cif
_cod_data_source_block px383
_cod_depositor_comments 'Adding full bibliography for 7707739--7707758.cif.'
_cod_database_code 7707746
_shelx_space_group_comment
;
The symmetry employed for this shelxl refinement is uniquely defined
by the following loop, which should always be used as a source of
symmetry information in preference to the above space-group names.
They are only intended as comments.
;
_shelx_estimated_absorpt_t_min 0.272
_shelx_estimated_absorpt_t_max 0.747
_olex2_submission_original_sample_id px383
_olex2_submission_special_instructions 'No special instructions were received'
_oxdiff_exptl_absorpt_empirical_details
;
Empirical correction (ABSPACK) includes:
- Absorption correction using spherical harmonics
- Frame scaling
;
_oxdiff_exptl_absorpt_empirical_full_max 1.281
_oxdiff_exptl_absorpt_empirical_full_min 0.835

loop_
_space_group_symop_operation_xyz
'x, y, z'
'-x+1/2, y, -z'
'x+1/2, y+1/2, z+1/2'
'-x+1, y+1/2, -z+1/2'
'-x, -y, -z'
'x-1/2, -y, z'
'-x+1/2, -y+1/2, -z+1/2'
'x, -y+1/2, z+1/2'

loop_
_atom_site_label
_atom_site_type_symbol
_atom_site_fract_x
_atom_site_fract_y
_atom_site_fract_z
_atom_site_U_iso_or_equiv
_atom_site_adp_type
_atom_site_occupancy
_atom_site_site_symmetry_order
_atom_site_calc_flag
_atom_site_refinement_flags_posn
_atom_site_refinement_flags_adp
_atom_site_refinement_flags_occupancy
_atom_site_disorder_assembly
_atom_site_disorder_group
Ag2 Ag 0.86775(2) 0.62466(4) 0.51709(2) 0.01557(9) Uani 1 1 d . . . . .
Ag1 Ag 0.69480(2) 0.61794(4) 0.57165(2) 0.01575(9) Uani 1 1 d . . . . .
O5 O 0.9431(2) 1.3024(4) 0.46168(8) 0.0172(6) Uani 1 1 d . . . . .
O4 O 0.8640(2) -0.0447(4) 0.58526(9) 0.0241(6) Uani 1 1 d . . . . .
N6 N 0.8442(2) 0.1633(5) 0.57422(10) 0.0163(7) Uani 1 1 d . . . . .
O1 O 0.2787(2) 0.0458(5) 0.72621(9) 0.0243(6) Uani 1 1 d . . . . .
O3 O 0.1338(2) -0.1510(4) 0.71439(10) 0.0304(7) Uani 1 1 d . . . . .
N4 N 0.5918(2) 0.5506(5) 0.63013(10) 0.0177(7) Uani 1 1 d . . . . .
N7 N 0.9125(2) 1.0918(5) 0.46530(10) 0.0142(6) Uani 1 1 d . . . . .
N1 N 0.4554(2) 0.4473(5) 0.66612(10) 0.0157(7) Uani 1 1 d . . . . .
N3 N 0.5893(3) 0.6739(5) 0.66741(11) 0.0207(7) Uani 1 1 d . . . . .
N2 N 0.5070(3) 0.6120(5) 0.68914(11) 0.0214(7) Uani 1 1 d . . . . .
O2 O 0.2487(3) -0.1301(5) 0.66374(10) 0.0356(8) Uani 1 1 d . . . . .
C5 C 0.8845(3) 0.8977(6) 0.46784(12) 0.0158(8) Uani 1 1 d . . . . .
N5 N 0.2162(3) -0.0889(5) 0.69819(12) 0.0232(8) Uani 1 1 d . . . . .
C4 C 0.8255(3) 0.3552(6) 0.56413(12) 0.0158(8) Uani 1 1 d . . . . .
C1 C 0.5085(3) 0.4119(6) 0.63041(12) 0.0173(8) Uani 1 1 d . . . . .
H1 H 0.489269 0.303605 0.608554 0.021 Uiso 1 1 calc R U . . .
C2 C 0.3561(3) 0.3432(6) 0.68072(13) 0.0190(8) Uani 1 1 d . . . . .
H2A H 0.312040 0.297186 0.655740 0.023 Uiso 1 1 calc R U . . .
H2B H 0.316115 0.461299 0.697293 0.023 Uiso 1 1 calc R U . . .
C3 C 0.3772(3) 0.1312(6) 0.70797(14) 0.0229(9) Uani 1 1 d . . . . .
H3A H 0.409658 0.005601 0.690529 0.027 Uiso 1 1 calc R U . . .
H3B H 0.427874 0.172774 0.731161 0.027 Uiso 1 1 calc R U . . .

loop_
_atom_site_aniso_label
_atom_site_aniso_U_11
_atom_site_aniso_U_22
_atom_site_aniso_U_33
_atom_site_aniso_U_23
_atom_site_aniso_U_13
_atom_site_aniso_U_12
Ag2 0.01461(16) 0.01487(15) 0.01726(17) 0.00404(11) 0.00072(11) -0.00169(10)
Ag1 0.01584(16) 0.01405(15) 0.01740(17) 0.00133(11) 0.00209(11) 0.00223(11)
O5 0.0172(14) 0.0095(11) 0.0249(16) 0.0039(11) 0.0002(11) -0.0024(10)
O4 0.0337(17) 0.0129(12) 0.0256(17) 0.0059(12) -0.0027(13) 0.0068(11)
N6 0.0165(16) 0.0178(15) 0.0146(17) -0.0013(13) 0.0001(13) -0.0003(13)
O1 0.0247(16) 0.0240(13) 0.0242(16) 0.0021(12) -0.0012(12) -0.0071(12)
O3 0.0207(16) 0.0265(14) 0.044(2) 0.0094(13) 0.0037(14) -0.0069(12)
N4 0.0178(17) 0.0163(14) 0.0190(18) 0.0009(13) 0.0005(13) 0.0002(13)
N7 0.0141(16) 0.0151(15) 0.0134(17) -0.0002(12) -0.0024(12) 0.0025(12)
N1 0.0162(17) 0.0145(14) 0.0165(18) -0.0019(13) 0.0018(13) -0.0003(12)
N3 0.0195(18) 0.0185(15) 0.024(2) -0.0054(14) 0.0042(14) -0.0031(13)
N2 0.0214(18) 0.0199(16) 0.0229(19) -0.0037(14) 0.0047(14) 0.0014(14)
O2 0.044(2) 0.0301(16) 0.032(2) -0.0135(14) 0.0090(15) -0.0079(14)
C5 0.016(2) 0.0145(17) 0.017(2) -0.0003(15) 0.0009(15) 0.0021(15)
N5 0.026(2) 0.0144(15) 0.030(2) 0.0030(14) 0.0012(16) 0.0019(14)
C4 0.0138(19) 0.0141(17) 0.020(2) 0.0024(15) 0.0016(15) 0.0007(14)
C1 0.016(2) 0.0190(18) 0.016(2) 0.0006(15) -0.0037(15) -0.0013(15)
C2 0.0138(19) 0.0222(18) 0.021(2) 0.0028(16) 0.0022(15) -0.0020(15)
C3 0.014(2) 0.0225(19) 0.032(2) 0.0061(17) -0.0001(17) -0.0023(16)

loop_
_atom_type_symbol
_atom_type_description
_atom_type_scat_dispersion_real
_atom_type_scat_dispersion_imag
_atom_type_scat_source
C C 0.0033 0.0016 'International Tables Vol C Tables 4.2.6.8 and 6.1.1.4'
H H 0.0000 0.0000 'International Tables Vol C Tables 4.2.6.8 and 6.1.1.4'
Ag Ag -0.8971 1.1015 'International Tables Vol C Tables 4.2.6.8 and 6.1.1.4'
N N 0.0061 0.0033 'International Tables Vol C Tables 4.2.6.8 and 6.1.1.4'
O O 0.0106 0.0060 'International Tables Vol C Tables 4.2.6.8 and 6.1.1.4'

loop_
_geom_angle_atom_site_label_1
_geom_angle_atom_site_label_2
_geom_angle_atom_site_label_3
_geom_angle
_geom_angle_site_symmetry_1
_geom_angle_site_symmetry_3
_geom_angle_publ_flag
Ag1 Ag2 Ag2 54.875(12) 2_656 2_656 ?
Ag1 Ag2 Ag2 57.842(12) . 2_656 ?
Ag1 Ag2 Ag1 112.694(12) . 2_656 ?
O5 Ag2 Ag2 169.56(5) 5_776 2_656 ?
O5 Ag2 Ag1 126.02(6) 5_776 . ?
O5 Ag2 Ag1 120.52(6) 5_776 2_656 ?
C5 Ag2 Ag2 81.88(10) . 2_656 ?
C5 Ag2 Ag1 121.53(9) . . ?
C5 Ag2 Ag1 50.17(9) . 2_656 ?
C5 Ag2 O5 88.34(11) . 5_776 ?
C4 Ag2 Ag2 89.65(9) . 2_656 ?
C4 Ag2 Ag1 51.71(9) . . ?
C4 Ag2 Ag1 125.00(10) . 2_656 ?
C4 Ag2 O5 100.04(11) . 5_776 ?
C4 Ag2 C5 171.44(13) . . ?
Ag2 Ag1 Ag2 67.282(13) . 2_656 ?
N4 Ag1 Ag2 128.60(8) . 2_656 ?
N4 Ag1 Ag2 161.47(8) . . ?
C5 Ag1 Ag2 89.86(9) 2_656 . ?
C5 Ag1 Ag2 48.90(9) 2_656 2_656 ?
C5 Ag1 N4 107.91(12) 2_656 . ?
C4 Ag1 Ag2 50.41(9) . . ?
C4 Ag1 Ag2 95.74(10) . 2_656 ?
C4 Ag1 N4 113.42(12) . . ?
C4 Ag1 C5 137.59(14) . 2_656 ?
N7 O5 Ag2 115.05(19) . 5_776 ?
C4 N6 O4 179.7(4) . . ?
N5 O1 C3 114.3(3) . . ?
N3 N4 Ag1 128.3(2) . . ?
C1 N4 Ag1 124.5(3) . . ?
C1 N4 N3 106.1(3) . . ?
C5 N7 O5 178.8(4) . . ?
N2 N1 C2 121.6(3) . . ?
C1 N1 N2 108.2(3) . . ?
C1 N1 C2 130.2(3) . . ?
N2 N3 N4 109.7(3) . . ?
N3 N2 N1 106.9(3) . . ?
Ag2 C5 Ag1 80.93(11) . 2_656 ?
N7 C5 Ag2 138.6(3) . . ?
N7 C5 Ag1 140.3(3) . 2_656 ?
O3 N5 O1 111.9(3) . . ?
O2 N5 O1 118.9(3) . . ?
O2 N5 O3 129.2(4) . . ?
Ag2 C4 Ag1 77.89(11) . . ?
N6 C4 Ag2 142.1(3) . . ?
N6 C4 Ag1 138.3(3) . . ?
N4 C1 N1 109.0(3) . . ?
N4 C1 H1 125.5 . . ?
N1 C1 H1 125.5 . . ?
N1 C2 H2A 109.5 . . ?
N1 C2 H2B 109.5 . . ?
N1 C2 C3 110.9(3) . . ?
H2A C2 H2B 108.0 . . ?
C3 C2 H2A 109.5 . . ?
C3 C2 H2B 109.5 . . ?
O1 C3 C2 110.2(3) . . ?
O1 C3 H3A 109.6 . . ?
O1 C3 H3B 109.6 . . ?
C2 C3 H3A 109.6 . . ?
C2 C3 H3B 109.6 . . ?
H3A C3 H3B 108.1 . . ?

loop_
_geom_bond_atom_site_label_1
_geom_bond_atom_site_label_2
_geom_bond_distance
_geom_bond_site_symmetry_2
_geom_bond_publ_flag
Ag2 Ag2 3.1414(6) 2_656 ?
Ag2 Ag1 2.8831(4) 2_656 ?
Ag2 Ag1 2.7855(4) . ?
Ag2 O5 2.501(3) 5_776 ?
Ag2 C5 2.200(4) . ?
Ag2 C4 2.195(4) . ?
Ag1 N4 2.290(3) . ?
Ag1 C5 2.242(4) 2_656 ?
Ag1 C4 2.236(3) . ?
O5 N7 1.262(3) . ?
O4 N6 1.255(4) . ?
N6 C4 1.159(4) . ?
O1 N5 1.401(4) . ?
O1 C3 1.455(5) . ?
O3 N5 1.213(4) . ?
N4 N3 1.363(4) . ?
N4 C1 1.312(4) . ?
N7 C5 1.161(4) . ?
N1 N2 1.345(4) . ?
N1 C1 1.326(5) . ?
N1 C2 1.461(5) . ?
N3 N2 1.296(4) . ?
O2 N5 1.183(4) . ?
C1 H1 0.9500 . ?
C2 H2A 0.9900 . ?
C2 H2B 0.9900 . ?
C2 C3 1.498(5) . ?
C3 H3A 0.9900 . ?
C3 H3B 0.9900 . ?

loop_
_geom_contact_atom_site_label_1
_geom_contact_atom_site_label_2
_geom_contact_distance
_geom_contact_site_symmetry_1
_geom_contact_site_symmetry_2
_geom_contact_publ_flag
? ? ? ? ? ?

loop_
_geom_hbond_atom_site_label_D
_geom_hbond_atom_site_label_H
_geom_hbond_atom_site_label_A
_geom_hbond_distance_DH
_geom_hbond_distance_HA
_geom_hbond_distance_DA
_geom_hbond_angle_DHA
_geom_hbond_site_symmetry_A
? ? ? ? ? ? ? ?

loop_
_geom_torsion_atom_site_label_1
_geom_torsion_atom_site_label_2
_geom_torsion_atom_site_label_3
_geom_torsion_atom_site_label_4
_geom_torsion
_geom_torsion_site_symmetry_1
_geom_torsion_site_symmetry_2
_geom_torsion_site_symmetry_3
_geom_torsion_site_symmetry_4
_geom_torsion_publ_flag
Ag1 N4 N3 N2 167.4(2) . . . . ?
Ag1 N4 C1 N1 -167.9(2) . . . . ?
N4 N3 N2 N1 0.1(4) . . . . ?
N1 C2 C3 O1 173.5(3) . . . . ?
N3 N4 C1 N1 0.4(4) . . . . ?
N2 N1 C1 N4 -0.4(4) . . . . ?
N2 N1 C2 C3 -88.9(4) . . . . ?
N5 O1 C3 C2 79.5(4) . . . . ?
C1 N4 N3 N2 -0.3(4) . . . . ?
C1 N1 N2 N3 0.2(4) . . . . ?
C1 N1 C2 C3 93.3(5) . . . . ?
C2 N1 N2 N3 -178.0(3) . . . . ?
C2 N1 C1 N4 177.6(3) . . . . ?
C3 O1 N5 O3 -178.2(3) . . . . ?
C3 O1 N5 O2 3.0(4) . . . . ?
